data_7031565
loop_
_publ_author_name
'Liao, Jian-Hong'
'Chang, Hao-Wei'
'Li, Yi-Juan'
'Fang, Ching-Shiang'
'Sarkar, Bijay'
'van Zyl, Werner E.'
'Liu, C. W.'

_publ_section_title
;
 Anion templating from a silver(i) dithiophosphate 1D polymer forming
 discrete cationic and neutral octa- and decanuclear silver(i) clusters.
;
_journal_issue 32
_journal_name_full 'Dalton transactions (Cambridge, England : 2003)'
_journal_page_first 12380
_journal_page_last 12389
_journal_paper_doi 10.1039/c4dt00691g
_journal_volume 43
_journal_year 2014
_chemical_formula_sum 'C24 H56 Ag5 F6 O8 P5 S8'
_chemical_formula_weight 1537.37
_chemical_name_systematic
; 
 ? 
;
_space_group_IT_number 15
_symmetry_cell_setting monoclinic
_symmetry_space_group_name_Hall '-C 2yc'
_symmetry_space_group_name_H-M 'C 1 2/c 1'
_atom_sites_solution_hydrogens geom
_atom_sites_solution_primary direct
_atom_sites_solution_secondary difmap
_audit_creation_method SHELXL-97
_cell_angle_alpha 90.00
_cell_angle_beta 127.931(2)
_cell_angle_gamma 90.00
_cell_formula_units_Z 8
_cell_length_a 35.148(3)
_cell_length_b 16.7802(16)
_cell_length_c 23.300(2)
_cell_measurement_reflns_used 7688
_cell_measurement_temperature 296(2)
_cell_measurement_theta_max 25.40
_cell_measurement_theta_min 2.22
_cell_volume 10839.1(17)
_computing_cell_refinement 'Bruker SAINT'
_computing_data_collection 'Bruker APEX2'
_computing_data_reduction 'Bruker SAINT'
_computing_molecular_graphics 'Bruker SHELXTL'
_computing_publication_material 'Bruker SHELXTL'
_computing_structure_refinement 'SHELXL-97 (Sheldrick, 2008)'
_computing_structure_solution 'SHELXS-97 (Sheldrick, 2008)'
_diffrn_ambient_temperature 296(2)
_diffrn_measured_fraction_theta_full 0.998
_diffrn_measured_fraction_theta_max 0.998
_diffrn_measurement_device_type 'Bruker APEX-II CCD'
_diffrn_measurement_method '\f and \w scans'
_diffrn_radiation_monochromator graphite
_diffrn_radiation_source 'fine-focus sealed tube'
_diffrn_radiation_type MoK\a
_diffrn_radiation_wavelength 0.71073
_diffrn_reflns_av_R_equivalents 0.0461
_diffrn_reflns_av_sigmaI/netI 0.0528
_diffrn_reflns_limit_h_max 41
_diffrn_reflns_limit_h_min -32
_diffrn_reflns_limit_k_max 19
_diffrn_reflns_limit_k_min -19
_diffrn_reflns_limit_l_max 27
_diffrn_reflns_limit_l_min -27
_diffrn_reflns_number 30306
_diffrn_reflns_theta_full 25.00
_diffrn_reflns_theta_max 25.00
_diffrn_reflns_theta_min 1.47
_exptl_absorpt_coefficient_mu 2.287
_exptl_absorpt_correction_T_max 0.8563
_exptl_absorpt_correction_T_min 0.4468
_exptl_absorpt_correction_type multi-scan
_exptl_absorpt_process_details SADABS
_exptl_crystal_colour yellow
_exptl_crystal_density_diffrn 1.884
_exptl_crystal_density_method 'not measured'
_exptl_crystal_description film
_exptl_crystal_F_000 6048
_exptl_crystal_size_max 0.42
_exptl_crystal_size_mid 0.21
_exptl_crystal_size_min 0.07
_refine_diff_density_max 1.097
_refine_diff_density_min -0.760
_refine_diff_density_rms 0.135
_refine_ls_extinction_method none
_refine_ls_goodness_of_fit_ref 0.978
_refine_ls_hydrogen_treatment constr
_refine_ls_matrix_type full
_refine_ls_number_parameters 547
_refine_ls_number_reflns 9527
_refine_ls_number_restraints 36
_refine_ls_restrained_S_all 0.979
_refine_ls_R_factor_all 0.0775
_refine_ls_R_factor_gt 0.0481
_refine_ls_shift/su_max 0.001
_refine_ls_shift/su_mean 0.000
_refine_ls_structure_factor_coef Fsqd
_refine_ls_weighting_details 'calc w=1/[\s^2^(Fo^2^)+(0.0807P)^2^+0.0000P] where P=(Fo^2^+2Fc^2^)/3'
_refine_ls_weighting_scheme calc
_refine_ls_wR_factor_gt 0.1242
_refine_ls_wR_factor_ref 0.1378
_reflns_number_gt 6239
_reflns_number_total 9527
_reflns_threshold_expression >2sigma(I)
_cod_data_source_file c4dt00691g2.cif
_cod_data_source_block 1
_cod_depositor_comments
;
The following automatic conversions were performed:

'_symmetry_cell_setting' value 'Monoclinic' changed to 'monoclinic'
according to
/usr/data/users/saulius/crontab/automatic-downloads/rss-feeds/RSC/lib/dictionaries/cif_core.dic
dictionary named 'cif_core.dic' version 2.4.2 from 2011-04-26.

Automatic conversion script
Id: cif_fix_values 2281 2013-09-26 08:29:07Z andrius 

 Adding full bibliography for 7031565--7031570.cif.
;
_cod_original_cell_volume 10839.1(18)
_cod_original_sg_symbol_H-M C2/c
_cod_database_code 7031565

loop_
_symmetry_equiv_pos_as_xyz
'x, y, z'
'-x, y, -z+1/2'
'x+1/2, y+1/2, z'
'-x+1/2, y+1/2, -z+1/2'
'-x, -y, -z'
'x, -y, z-1/2'
'-x+1/2, -y+1/2, -z'
'x+1/2, -y+1/2, z-1/2'

loop_
_atom_site_label
_atom_site_type_symbol
_atom_site_fract_x
_atom_site_fract_y
_atom_site_fract_z
_atom_site_U_iso_or_equiv
_atom_site_adp_type
_atom_site_occupancy
_atom_site_symmetry_multiplicity
_atom_site_calc_flag
_atom_site_refinement_flags
_atom_site_disorder_assembly
_atom_site_disorder_group
Ag1 Ag 0.16513(2) 0.07215(3) 0.16399(3) 0.06074(17) Uani 1 1 d . . .
Ag2 Ag 0.23614(2) -0.00900(4) 0.31671(3) 0.06376(17) Uani 1 1 d . . .
Ag3 Ag 0.27379(2) 0.13620(4) 0.27074(3) 0.07039(19) Uani 1 1 d . . .
Ag4 Ag 0.24600(2) -0.04157(4) 0.19536(3) 0.07339(19) Uani 1 1 d . . .
Ag5 Ag 0.22104(2) 0.29359(3) 0.19804(4) 0.07302(19) Uani 1 1 d . . .
C1 C 0.0976(3) -0.2184(6) 0.2026(6) 0.090(3) Uani 1 1 d U . .
H1 H 0.0791 -0.1686 0.1844 0.108 Uiso 1 1 calc R . .
C2 C 0.1177(5) -0.2306(9) 0.2780(8) 0.155(4) Uani 1 1 d . . .
H2A H 0.1363 -0.2789 0.2956 0.233 Uiso 1 1 calc R . .
H2B H 0.0921 -0.2347 0.2817 0.233 Uiso 1 1 calc R . .
H2C H 0.1381 -0.1864 0.3067 0.233 Uiso 1 1 calc R . .
C3 C 0.0669(5) -0.2867(9) 0.1539(8) 0.155(4) Uani 1 1 d U . .
H3A H 0.0566 -0.2770 0.1056 0.233 Uiso 1 1 calc R . .
H3B H 0.0392 -0.2918 0.1526 0.233 Uiso 1 1 calc R . .
H3C H 0.0854 -0.3351 0.1723 0.233 Uiso 1 1 calc R . .
C4 C 0.0779(5) -0.0893(9) 0.0336(8) 0.072(4) Uani 0.50 1 d PDU A 1
H4 H 0.0979 -0.0417 0.0574 0.086 Uiso 0.50 1 calc PR A 1
C5 C 0.0893(10) -0.1250(19) -0.0156(13) 0.126(6) Uani 0.50 1 d PDU A 1
H5A H 0.0597 -0.1387 -0.0621 0.189 Uiso 0.50 1 calc PR A 1
H5B H 0.1087 -0.1720 0.0069 0.189 Uiso 0.50 1 calc PR A 1
H5C H 0.1066 -0.0866 -0.0222 0.189 Uiso 0.50 1 calc PR A 1
C6 C 0.0277(7) -0.0726(17) 0.0121(12) 0.126(6) Uani 0.50 1 d PDU A 1
H6A H 0.0211 -0.0166 0.0038 0.189 Uiso 0.50 1 calc PR A 1
H6B H 0.0268 -0.0895 0.0506 0.189 Uiso 0.50 1 calc PR A 1
H6C H 0.0039 -0.1014 -0.0316 0.189 Uiso 0.50 1 calc PR A 1
C7 C 0.4371(6) -0.0752(15) 0.4034(11) 0.106(5) Uani 0.50 1 d PDU B 1
H7A H 0.4464 -0.0212 0.4004 0.127 Uiso 0.50 1 calc PR B 1
C8 C 0.4272(9) -0.1231(16) 0.3398(13) 0.132(6) Uani 0.50 1 d PDU B 1
H8A H 0.4152 -0.1749 0.3389 0.197 Uiso 0.50 1 calc PR B 1
H8B H 0.4565 -0.1288 0.3455 0.197 Uiso 0.50 1 calc PR B 1
H8C H 0.4036 -0.0958 0.2951 0.197 Uiso 0.50 1 calc PR B 1
C9 C 0.4776(8) -0.1085(17) 0.4791(13) 0.132(6) Uani 0.50 1 d PDU B 1
H9A H 0.5075 -0.0827 0.4973 0.197 Uiso 0.50 1 calc PR B 1
H9B H 0.4807 -0.1648 0.4757 0.197 Uiso 0.50 1 calc PR B 1
H9C H 0.4701 -0.0988 0.5117 0.197 Uiso 0.50 1 calc PR B 1
C10 C 0.3752(7) 0.0605(12) 0.4913(8) 0.090(5) Uani 0.50 1 d PDU C 1
H10 H 0.3460 0.0484 0.4861 0.107 Uiso 0.50 1 calc PR C 1
C11 C 0.4173(8) 0.0080(13) 0.5509(12) 0.130(8) Uani 0.50 1 d PDU C 1
H11A H 0.4099 -0.0134 0.5812 0.195 Uiso 0.50 1 calc PR C 1
H11B H 0.4461 0.0396 0.5800 0.195 Uiso 0.50 1 calc PR C 1
H11C H 0.4222 -0.0348 0.5287 0.195 Uiso 0.50 1 calc PR C 1
C12 C 0.3886(11) 0.1493(13) 0.5105(16) 0.130(8) Uani 0.50 1 d PD C 1
H12A H 0.4142 0.1623 0.5082 0.195 Uiso 0.50 1 calc PR C 1
H12B H 0.3990 0.1590 0.5588 0.195 Uiso 0.50 1 calc PR C 1
H12C H 0.3609 0.1816 0.4765 0.195 Uiso 0.50 1 calc PR C 1
C4' C 0.0787(8) -0.1577(15) 0.0254(10) 0.138(8) Uani 0.50 1 d PDU D 2
H4' H 0.0890 -0.2131 0.0302 0.166 Uiso 0.50 1 calc PR D 2
C5' C 0.0740(11) -0.108(2) -0.0338(14) 0.188(12) Uani 0.50 1 d PDU D 2
H5D H 0.0500 -0.0670 -0.0504 0.282 Uiso 0.50 1 calc PR D 2
H5E H 0.0646 -0.1413 -0.0738 0.282 Uiso 0.50 1 calc PR D 2
H5F H 0.1044 -0.0831 -0.0141 0.282 Uiso 0.50 1 calc PR D 2
C6' C 0.0247(8) -0.144(2) -0.0152(12) 0.188(12) Uani 0.50 1 d PDU D 2
H6D H 0.0169 -0.1526 0.0171 0.282 Uiso 0.50 1 calc PR D 2
H6E H 0.0065 -0.1795 -0.0557 0.282 Uiso 0.50 1 calc PR D 2
H6F H 0.0168 -0.0896 -0.0326 0.282 Uiso 0.50 1 calc PR D 2
C7' C 0.4208(7) -0.0926(14) 0.3809(15) 0.106(5) Uani 0.50 1 d PDU E 2
H7B H 0.4015 -0.1139 0.3313 0.127 Uiso 0.50 1 calc PR E 2
C8' C 0.4489(11) -0.0282(17) 0.374(3) 0.27(2) Uani 0.50 1 d PDU E 2
H8D H 0.4761 -0.0521 0.3805 0.404 Uiso 0.50 1 calc PR E 2
H8E H 0.4600 0.0117 0.4109 0.404 Uiso 0.50 1 calc PR E 2
H8F H 0.4282 -0.0040 0.3269 0.404 Uiso 0.50 1 calc PR E 2
C9' C 0.4572(11) -0.1609(18) 0.421(3) 0.27(2) Uani 0.50 1 d PDU E 2
H9D H 0.4770 -0.1517 0.4726 0.404 Uiso 0.50 1 calc PR E 2
H9E H 0.4772 -0.1634 0.4060 0.404 Uiso 0.50 1 calc PR E 2
H9F H 0.4403 -0.2104 0.4097 0.404 Uiso 0.50 1 calc PR E 2
C10' C 0.3953(8) 0.0709(13) 0.5001(10) 0.090(5) Uani 0.50 1 d PDU F 2
H10' H 0.4296 0.0569 0.5307 0.107 Uiso 0.50 1 calc PR F 2
C11' C 0.3853(12) 0.0363(18) 0.5498(14) 0.152(9) Uani 0.50 1 d PDU F 2
H11D H 0.3620 0.0689 0.5477 0.228 Uiso 0.50 1 calc PR F 2
H11E H 0.4146 0.0349 0.5989 0.228 Uiso 0.50 1 calc PR F 2
H11F H 0.3729 -0.0168 0.5343 0.228 Uiso 0.50 1 calc PR F 2
C12' C 0.4022(16) 0.1612(14) 0.500(2) 0.152(9) Uani 0.50 1 d PD F 2
H12D H 0.3992 0.1758 0.4577 0.228 Uiso 0.50 1 calc PR F 2
H12E H 0.4337 0.1757 0.5430 0.228 Uiso 0.50 1 calc PR F 2
H12F H 0.3781 0.1885 0.5000 0.228 Uiso 0.50 1 calc PR F 2
C13 C 0.2102(4) 0.3013(7) 0.3981(6) 0.106(3) Uani 1 1 d . . .
H13 H 0.2075 0.2554 0.4215 0.127 Uiso 1 1 calc R . .
C14 C 0.2587(4) 0.3308(6) 0.4440(5) 0.099(3) Uani 1 1 d . . .
H14A H 0.2791 0.2954 0.4415 0.148 Uiso 1 1 calc R . .
H14B H 0.2699 0.3337 0.4933 0.148 Uiso 1 1 calc R . .
H14C H 0.2596 0.3829 0.4279 0.148 Uiso 1 1 calc R . .
C15 C 0.1753(5) 0.3655(9) 0.3846(9) 0.198(9) Uani 1 1 d . . .
H15A H 0.1920 0.4155 0.4027 0.298 Uiso 1 1 calc R . .
H15B H 0.1621 0.3519 0.4091 0.298 Uiso 1 1 calc R . .
H15C H 0.1497 0.3698 0.3332 0.298 Uiso 1 1 calc R . .
C16 C 0.1078(3) 0.1575(6) 0.2837(4) 0.076(2) Uani 1 1 d . . .
H16 H 0.1026 0.2150 0.2748 0.092 Uiso 1 1 calc R . .
C17 C 0.1064(4) 0.1361(9) 0.3444(6) 0.128(5) Uani 1 1 d . . .
H17A H 0.1072 0.0792 0.3492 0.192 Uiso 1 1 calc R . .
H17B H 0.0772 0.1564 0.3342 0.192 Uiso 1 1 calc R . .
H17C H 0.1337 0.1590 0.3889 0.192 Uiso 1 1 calc R . .
C18 C 0.0723(3) 0.1145(7) 0.2153(6) 0.105(3) Uani 1 1 d . . .
H18A H 0.0790 0.1238 0.1817 0.158 Uiso 1 1 calc R . .
H18B H 0.0404 0.1333 0.1946 0.158 Uiso 1 1 calc R . .
H18C H 0.0743 0.0585 0.2250 0.158 Uiso 1 1 calc R . .
C19 C 0.2388(4) 0.0892(5) 0.0086(5) 0.084(3) Uani 1 1 d . . .
H19 H 0.2542 0.0544 0.0513 0.101 Uiso 1 1 calc R . .
C20 C 0.2755(5) 0.1356(8) 0.0118(8) 0.148(4) Uani 1 1 d . . .
H20A H 0.2604 0.1650 -0.0327 0.222 Uiso 1 1 calc R . .
H20B H 0.2993 0.1002 0.0181 0.222 Uiso 1 1 calc R . .
H20C H 0.2908 0.1721 0.0520 0.222 Uiso 1 1 calc R . .
C21 C 0.2106(5) 0.0417(8) -0.0579(8) 0.148(4) Uani 1 1 d . . .
H21A H 0.1851 0.0150 -0.0615 0.222 Uiso 1 1 calc R . .
H21B H 0.2312 0.0030 -0.0568 0.222 Uiso 1 1 calc R . .
H21C H 0.1971 0.0760 -0.0993 0.222 Uiso 1 1 calc R . .
C22 C 0.1110(3) 0.1950(5) -0.0308(4) 0.072(2) Uani 1 1 d U . .
H22 H 0.1116 0.1489 -0.0561 0.086 Uiso 1 1 calc R . .
C23 C 0.0755(4) 0.1803(8) -0.0156(6) 0.126(3) Uani 1 1 d U . .
H23A H 0.0777 0.2227 0.0140 0.189 Uiso 1 1 calc R . .
H23B H 0.0829 0.1306 0.0096 0.189 Uiso 1 1 calc R . .
H23C H 0.0434 0.1783 -0.0607 0.189 Uiso 1 1 calc R . .
C24 C 0.0987(4) 0.2669(8) -0.0745(6) 0.126(3) Uani 1 1 d . . .
H24A H 0.0976 0.3117 -0.0500 0.189 Uiso 1 1 calc R . .
H24B H 0.0678 0.2601 -0.1211 0.189 Uiso 1 1 calc R . .
H24C H 0.1227 0.2761 -0.0812 0.189 Uiso 1 1 calc R . .
F1 F 0.0555(2) 0.3259(6) 0.2960(5) 0.175(3) Uani 1 1 d . . .
F2 F -0.0050(4) 0.3928(6) 0.2004(5) 0.194(4) Uani 1 1 d . . .
F3 F -0.0023(4) 0.2611(7) 0.2021(6) 0.233(5) Uani 1 1 d . . .
F4 F 0.0550(3) 0.0909(7) 0.8100(5) 0.204(4) Uani 1 1 d . . .
F5 F 0.0000 -0.0024(8) 0.7500 0.216(7) Uani 1 2 d S . .
F6 F -0.0080(5) 0.0880(9) 0.8069(7) 0.251(6) Uani 1 1 d . . .
F8 F 0.0000 0.1790(9) 0.7500 0.279(11) Uani 1 2 d S . .
O1 O 0.1388(2) -0.2144(3) 0.2000(3) 0.0725(14) Uani 1 1 d . . .
O2 O 0.0962(6) -0.1511(7) 0.0871(7) 0.057(4) Uani 0.50 1 d PDU A 1
O3 O 0.4006(5) -0.0684(9) 0.4116(6) 0.079(3) Uani 0.50 1 d PDU B 1
O4 O 0.3650(5) 0.0599(9) 0.4216(7) 0.079(3) Uani 0.50 1 d PDU C 1
O2' O 0.1035(6) -0.1121(11) 0.0904(9) 0.086(5) Uani 0.50 1 d PDU D 2
O3' O 0.3900(5) -0.1006(7) 0.3933(8) 0.074(3) Uani 0.50 1 d PU E 2
O4' O 0.3824(5) 0.0335(7) 0.4361(8) 0.074(3) Uani 0.50 1 d PDU F 2
O5 O 0.1940(2) 0.2793(3) 0.3273(3) 0.0852(16) Uani 1 1 d . . .
O6 O 0.15769(17) 0.1374(3) 0.3100(3) 0.0676(13) Uani 1 1 d . . .
O7 O 0.20645(18) 0.1440(3) 0.0069(2) 0.0593(12) Uani 1 1 d . . .
O8 O 0.15858(17) 0.2063(3) 0.0387(2) 0.0612(12) Uani 1 1 d . . .
P1 P 0.14641(7) -0.14039(11) 0.16797(10) 0.0532(4) Uani 1 1 d . . .
P2 P 0.35342(7) -0.02787(13) 0.37880(11) 0.0618(5) Uani 1 1 d U . .
P3 P 0.18866(7) 0.19101(10) 0.29876(10) 0.0527(4) Uani 1 1 d . . .
P4 P 0.20120(7) 0.14757(10) 0.06929(9) 0.0505(4) Uani 1 1 d . . .
P5 P 0.0000 0.3239(2) 0.2500 0.0889(10) Uani 1 2 d S . .
P6 P 0.0000 0.0891(3) 0.7500 0.1289(17) Uani 1 2 d S . .
S1 S 0.15004(7) -0.04082(10) 0.21901(11) 0.0569(4) Uani 1 1 d . A .
S2 S 0.20189(7) -0.17102(11) 0.16923(10) 0.0605(5) Uani 1 1 d . . .
S3 S 0.31077(7) -0.09082(10) 0.39108(10) 0.0591(4) Uani 1 1 d . . .
S4 S 0.32552(7) 0.01888(13) 0.28077(12) 0.0704(5) Uani 1 1 d . B .
S5 S 0.25358(6) 0.13679(10) 0.35750(9) 0.0540(4) Uani 1 1 d . . .
S6 S 0.15733(7) 0.21139(11) 0.19399(10) 0.0604(4) Uani 1 1 d . . .
S7 S 0.26007(7) 0.19620(11) 0.15773(10) 0.0574(4) Uani 1 1 d . . .
S8 S 0.18256(7) 0.03685(11) 0.07833(10) 0.0612(5) Uani 1 1 d . . .

loop_
_atom_site_aniso_label
_atom_site_aniso_U_11
_atom_site_aniso_U_22
_atom_site_aniso_U_33
_atom_site_aniso_U_23
_atom_site_aniso_U_13
_atom_site_aniso_U_12
Ag1 0.0692(4) 0.0636(3) 0.0545(3) 0.0007(3) 0.0406(3) -0.0032(3)
Ag2 0.0713(4) 0.0718(4) 0.0598(3) 0.0025(3) 0.0462(3) 0.0012(3)
Ag3 0.0659(4) 0.0882(4) 0.0645(4) 0.0184(3) 0.0438(3) 0.0103(3)
Ag4 0.0768(4) 0.0922(4) 0.0664(4) -0.0104(3) 0.0517(4) -0.0076(3)
Ag5 0.0923(5) 0.0590(3) 0.0748(4) 0.0033(3) 0.0549(4) 0.0028(3)
C1 0.065(5) 0.099(6) 0.104(7) 0.023(5) 0.051(6) -0.002(4)
C2 0.130(8) 0.192(10) 0.154(9) -0.018(7) 0.093(7) -0.059(7)
C3 0.130(8) 0.192(10) 0.154(9) -0.018(7) 0.093(7) -0.059(7)
C4 0.062(9) 0.060(9) 0.038(8) -0.002(6) 0.003(8) -0.021(7)
C5 0.111(12) 0.159(16) 0.077(11) 0.018(11) 0.043(11) 0.026(12)
C6 0.111(12) 0.159(16) 0.077(11) 0.018(11) 0.043(11) 0.026(12)
C7 0.030(11) 0.107(12) 0.161(15) -0.022(10) 0.049(11) -0.022(8)
C8 0.109(13) 0.143(15) 0.159(15) 0.007(11) 0.090(12) 0.010(11)
C9 0.109(13) 0.143(15) 0.159(15) 0.007(11) 0.090(12) 0.010(11)
C10 0.075(15) 0.101(9) 0.070(7) -0.030(6) 0.033(9) -0.032(10)
C11 0.118(15) 0.099(11) 0.088(12) -0.009(8) 0.021(10) -0.030(10)
C12 0.118(15) 0.099(11) 0.088(12) -0.009(8) 0.021(10) -0.030(10)
C4' 0.148(16) 0.17(3) 0.086(17) -0.044(13) 0.065(15) -0.019(19)
C5' 0.112(13) 0.33(4) 0.061(10) -0.025(14) 0.021(10) -0.089(18)
C6' 0.112(13) 0.33(4) 0.061(10) -0.025(14) 0.021(10) -0.089(18)
C7' 0.030(11) 0.107(12) 0.161(15) -0.022(10) 0.049(11) -0.022(8)
C8' 0.15(2) 0.144(19) 0.54(6) 0.12(2) 0.22(3) 0.040(13)
C9' 0.15(2) 0.144(19) 0.54(6) 0.12(2) 0.22(3) 0.040(13)
C10' 0.075(15) 0.101(9) 0.070(7) -0.030(6) 0.033(9) -0.032(10)
C11' 0.22(3) 0.157(18) 0.110(15) -0.042(13) 0.113(18) -0.064(16)
C12' 0.22(3) 0.157(18) 0.110(15) -0.042(13) 0.113(18) -0.064(16)
C13 0.121(9) 0.122(8) 0.097(7) -0.044(7) 0.078(7) -0.018(7)
C14 0.124(9) 0.112(7) 0.075(6) -0.029(5) 0.069(7) -0.038(6)
C15 0.156(13) 0.223(17) 0.230(18) -0.144(15) 0.126(14) -0.024(12)
C16 0.054(5) 0.110(6) 0.074(5) 0.016(5) 0.044(5) 0.016(4)
C17 0.095(8) 0.223(14) 0.113(8) 0.021(9) 0.088(7) 0.014(8)
C18 0.074(6) 0.138(9) 0.105(8) -0.016(7) 0.055(6) -0.013(6)
C19 0.130(8) 0.074(5) 0.097(7) 0.006(5) 0.095(7) 0.011(5)
C20 0.190(10) 0.152(8) 0.173(9) -0.048(7) 0.147(9) -0.017(7)
C21 0.190(10) 0.152(8) 0.173(9) -0.048(7) 0.147(9) -0.017(7)
C22 0.066(5) 0.093(6) 0.048(4) 0.003(4) 0.031(4) 0.007(4)
C23 0.097(6) 0.178(8) 0.086(5) 0.038(5) 0.048(5) 0.021(5)
C24 0.097(6) 0.178(8) 0.086(5) 0.038(5) 0.048(5) 0.021(5)
F1 0.077(5) 0.202(8) 0.187(8) -0.024(7) 0.052(5) -0.006(5)
F2 0.188(8) 0.194(8) 0.208(10) 0.061(7) 0.125(8) 0.006(7)
F3 0.180(8) 0.235(10) 0.227(10) -0.130(8) 0.095(9) 0.006(8)
F4 0.107(6) 0.230(10) 0.181(9) -0.001(8) 0.040(6) -0.009(6)
F5 0.136(10) 0.146(10) 0.34(2) 0.000 0.136(13) 0.000
F6 0.272(15) 0.310(16) 0.233(13) -0.001(11) 0.186(13) 0.021(11)
F8 0.154(13) 0.130(11) 0.39(3) 0.000 0.086(15) 0.000
O1 0.084(4) 0.061(3) 0.097(4) 0.001(3) 0.068(3) -0.005(3)
O2 0.052(8) 0.052(7) 0.042(7) -0.009(5) 0.017(6) -0.018(6)
O3 0.066(6) 0.110(8) 0.053(5) 0.001(4) 0.032(5) 0.025(5)
O4 0.066(6) 0.110(8) 0.053(5) 0.001(4) 0.032(5) 0.025(5)
O2' 0.053(9) 0.124(15) 0.056(9) -0.024(10) 0.021(7) -0.012(11)
O3' 0.087(6) 0.056(5) 0.098(7) -0.031(4) 0.066(6) -0.034(4)
O4' 0.087(6) 0.056(5) 0.098(7) -0.031(4) 0.066(6) -0.034(4)
O5 0.094(4) 0.081(4) 0.070(3) -0.012(3) 0.045(3) 0.010(3)
O6 0.061(3) 0.092(4) 0.063(3) 0.017(3) 0.044(3) 0.015(3)
O7 0.083(3) 0.061(3) 0.056(3) 0.008(2) 0.054(3) 0.008(2)
O8 0.068(3) 0.063(3) 0.054(3) 0.001(2) 0.038(3) 0.009(2)
P1 0.0529(11) 0.0582(10) 0.0474(9) -0.0002(8) 0.0304(9) 0.0011(8)
P2 0.0529(11) 0.0785(13) 0.0545(11) -0.0059(9) 0.0333(10) 0.0005(9)
P3 0.0544(11) 0.0538(10) 0.0516(10) -0.0035(8) 0.0334(9) 0.0033(8)
P4 0.0657(11) 0.0516(9) 0.0435(9) 0.0010(7) 0.0382(9) -0.0006(8)
P5 0.069(2) 0.093(2) 0.091(2) 0.000 0.043(2) 0.000
P6 0.097(4) 0.114(4) 0.135(4) 0.000 0.052(3) 0.000
S1 0.0636(11) 0.0534(9) 0.0733(11) -0.0027(9) 0.0519(10) -0.0016(8)
S2 0.0676(12) 0.0607(10) 0.0624(11) 0.0014(9) 0.0446(10) 0.0120(9)
S3 0.0763(12) 0.0518(9) 0.0541(10) 0.0022(8) 0.0425(10) 0.0006(9)
S4 0.0623(12) 0.0874(13) 0.0716(12) 0.0115(11) 0.0463(11) 0.0014(10)
S5 0.0502(10) 0.0554(9) 0.0512(9) 0.0060(8) 0.0285(8) 0.0044(8)
S6 0.0601(11) 0.0558(10) 0.0566(10) 0.0097(8) 0.0315(9) 0.0049(8)
S7 0.0655(11) 0.0612(10) 0.0531(10) -0.0027(8) 0.0403(9) -0.0079(9)
S8 0.0798(13) 0.0578(10) 0.0500(9) -0.0041(8) 0.0419(10) -0.0128(9)

loop_
_atom_type_symbol
_atom_type_description
_atom_type_scat_dispersion_real
_atom_type_scat_dispersion_imag
_atom_type_scat_source
C C 0.0033 0.0016 'International Tables Vol C Tables 4.2.6.8 and 6.1.1.4'
H H 0.0000 0.0000 'International Tables Vol C Tables 4.2.6.8 and 6.1.1.4'
O O 0.0106 0.0060 'International Tables Vol C Tables 4.2.6.8 and 6.1.1.4'
F F 0.0171 0.0103 'International Tables Vol C Tables 4.2.6.8 and 6.1.1.4'
P P 0.1023 0.0942 'International Tables Vol C Tables 4.2.6.8 and 6.1.1.4'
S S 0.1246 0.1234 'International Tables Vol C Tables 4.2.6.8 and 6.1.1.4'
Ag Ag -0.8971 1.1015 'International Tables Vol C Tables 4.2.6.8 and 6.1.1.4'

loop_
_geom_angle_atom_site_label_1
_geom_angle_atom_site_label_2
_geom_angle_atom_site_label_3
_geom_angle
_geom_angle_site_symmetry_1
_geom_angle_site_symmetry_3
S8 Ag1 S6 124.67(6) . .
S8 Ag1 S1 117.43(6) . .
S6 Ag1 S1 117.82(6) . .
S8 Ag1 Ag4 53.44(5) . .
S6 Ag1 Ag4 138.38(5) . .
S1 Ag1 Ag4 82.35(4) . .
S8 Ag1 Ag2 112.93(5) . .
S6 Ag1 Ag2 103.65(5) . .
S1 Ag1 Ag2 50.63(5) . .
Ag4 Ag1 Ag2 59.504(19) . .
S8 Ag1 Ag3 86.49(5) . .
S6 Ag1 Ag3 75.68(5) . .
S1 Ag1 Ag3 112.38(5) . .
Ag4 Ag1 Ag3 62.78(2) . .
Ag2 Ag1 Ag3 61.755(19) . .
S1 Ag2 S3 133.62(6) . .
S1 Ag2 S5 115.16(6) . .
S3 Ag2 S5 111.09(6) . .
S1 Ag2 Ag4 83.25(4) . .
S3 Ag2 Ag4 82.92(5) . .
S5 Ag2 Ag4 111.81(4) . .
S1 Ag2 Ag1 51.76(4) . .
S3 Ag2 Ag1 142.54(5) . .
S5 Ag2 Ag1 81.27(4) . .
Ag4 Ag2 Ag1 59.92(2) . .
S1 Ag2 Ag3 111.89(5) . .
S3 Ag2 Ag3 100.06(5) . .
S5 Ag2 Ag3 49.69(4) . .
Ag4 Ag2 Ag3 62.33(2) . .
Ag1 Ag2 Ag3 60.132(19) . .
S5 Ag3 S7 148.34(6) . .
S5 Ag3 S4 117.30(6) . .
S7 Ag3 S4 93.97(6) . .
S5 Ag3 Ag5 93.83(4) . .
S7 Ag3 Ag5 55.17(4) . .
S4 Ag3 Ag5 148.86(5) . .
S5 Ag3 Ag1 80.49(4) . .
S7 Ag3 Ag1 87.29(4) . .
S4 Ag3 Ag1 104.53(5) . .
Ag5 Ag3 Ag1 80.37(2) . .
S5 Ag3 Ag2 50.70(4) . .
S7 Ag3 Ag2 140.54(5) . .
S4 Ag3 Ag2 78.82(5) . .
Ag5 Ag3 Ag2 126.61(3) . .
Ag1 Ag3 Ag2 58.113(18) . .
S5 Ag3 Ag4 107.10(4) . .
S7 Ag3 Ag4 90.07(4) . .
S4 Ag3 Ag4 47.23(5) . .
Ag5 Ag3 Ag4 127.23(3) . .
Ag1 Ag3 Ag4 57.318(19) . .
Ag2 Ag3 Ag4 56.584(18) . .
S4 Ag4 S2 141.45(7) . .
S4 Ag4 S8 117.50(7) . .
S2 Ag4 S8 100.42(6) . .
S4 Ag4 Ag2 84.10(5) . .
S2 Ag4 Ag2 88.58(5) . .
S8 Ag4 Ag2 111.42(5) . .
S4 Ag4 Ag1 111.04(6) . .
S2 Ag4 Ag1 97.73(5) . .
S8 Ag4 Ag1 50.86(5) . .
Ag2 Ag4 Ag1 60.572(18) . .
S4 Ag4 Ag3 51.17(5) . .
S2 Ag4 Ag3 148.03(5) . .
S8 Ag4 Ag3 83.22(4) . .
Ag2 Ag4 Ag3 61.086(19) . .
Ag1 Ag4 Ag3 59.903(19) . .
S3 Ag5 S6 116.20(6) 4 .
S3 Ag5 S2 113.88(6) 4 4
S6 Ag5 S2 113.93(6) . 4
S3 Ag5 S7 104.15(6) 4 .
S6 Ag5 S7 106.49(6) . .
S2 Ag5 S7 99.92(6) 4 .
S3 Ag5 Ag3 156.92(5) 4 .
S6 Ag5 Ag3 77.09(4) . .
S2 Ag5 Ag3 73.14(5) 4 .
S7 Ag5 Ag3 52.85(4) . .
C2 C1 O1 107.1(8) . .
C2 C1 C3 113.3(10) . .
O1 C1 C3 105.5(9) . .
O2 C4 C6 103.1(14) . .
O2 C4 C5 100.6(17) . .
C6 C4 C5 126.7(18) . .
O3 C7 C8 119.3(16) . .
O3 C7 C9 98.8(16) . .
C8 C7 C9 115(2) . .
O4 C10 C11 116.8(18) . .
O4 C10 C12 98.9(17) . .
C11 C10 C12 109.8(18) . .
O2' C4' C6' 106.9(17) . .
O2' C4' C5' 109(2) . .
C6' C4' C5' 87(2) . .
O3' C7' C9' 107(2) . .
O3' C7' C8' 141(3) . .
C9' C7' C8' 103.9(19) . .
O4' C10' C11' 124.1(17) . .
O4' C10' C12' 112.9(18) . .
C11' C10' C12' 119.2(19) . .
O5 C13 C14 113.4(8) . .
O5 C13 C15 104.3(10) . .
C14 C13 C15 110.5(10) . .
C18 C16 C17 114.1(9) . .
C18 C16 O6 109.3(7) . .
C17 C16 O6 105.8(7) . .
O7 C19 C21 108.1(9) . .
O7 C19 C20 108.4(7) . .
C21 C19 C20 110.1(8) . .
O8 C22 C24 108.2(8) . .
O8 C22 C23 108.0(7) . .
C24 C22 C23 111.4(8) . .
C1 O1 P1 121.0(5) . .
C4 O2 P1 121.2(11) . .
C7 O3 P2 141.4(14) . .
C10 O4 P2 118.7(12) . .
C4' O2' P1 126.6(19) . .
C7' O3' P2 122.3(13) . .
C10' O4' P2 148.8(12) . .
C13 O5 P3 126.0(6) . .
C16 O6 P3 124.5(5) . .
C19 O7 P4 122.4(5) . .
C22 O8 P4 123.4(5) . .
O1 P1 O2' 118.2(7) . .
O1 P1 O2 94.8(5) . .
O2' P1 O2 25.0(6) . .
O1 P1 S2 104.0(2) . .
O2' P1 S2 109.7(7) . .
O2 P1 S2 110.2(7) . .
O1 P1 S1 110.3(2) . .
O2' P1 S1 95.6(6) . .
O2 P1 S1 114.1(6) . .
S2 P1 S1 119.91(12) . .
O4' P2 O3 85.6(7) . .
O4' P2 O3' 108.1(6) . .
O3 P2 O3' 23.0(6) . .
O4' P2 O4 22.9(6) . .
O3 P2 O4 107.9(6) . .
O3' P2 O4 130.7(6) . .
O4' P2 S3 113.5(5) . .
O3 P2 S3 112.4(6) . .
O3' P2 S3 98.0(4) . .
O4 P2 S3 107.9(5) . .
O4' P2 S4 109.7(5) . .
O3 P2 S4 111.8(5) . .
O3' P2 S4 107.2(5) . .
O4 P2 S4 95.9(4) . .
S3 P2 S4 119.03(12) . .
O6 P3 O5 112.6(3) . .
O6 P3 S6 112.8(2) . .
O5 P3 S6 100.8(2) . .
O6 P3 S5 104.0(2) . .
O5 P3 S5 110.1(2) . .
S6 P3 S5 116.79(11) . .
O8 P4 O7 103.2(3) . .
O8 P4 S7 108.1(2) . .
O7 P4 S7 109.6(2) . .
O8 P4 S8 110.3(2) . .
O7 P4 S8 106.86(19) . .
S7 P4 S8 117.79(11) . .
F3 P5 F3 90.8(11) . 2
F3 P5 F1 89.9(5) . .
F3 P5 F1 91.8(5) 2 .
F3 P5 F1 91.8(5) . 2
F3 P5 F1 89.9(5) 2 2
F1 P5 F1 177.5(7) . 2
F3 P5 F2 175.8(7) . 2
F3 P5 F2 92.3(6) 2 2
F1 P5 F2 87.1(5) . 2
F1 P5 F2 91.0(5) 2 2
F3 P5 F2 92.3(6) . .
F3 P5 F2 175.8(7) 2 .
F1 P5 F2 91.0(5) . .
F1 P5 F2 87.1(5) 2 .
F2 P5 F2 84.8(9) 2 .
F8 P6 F6 90.7(6) . 2_556
F8 P6 F6 90.7(6) . .
F6 P6 F6 178.5(13) 2_556 .
F8 P6 F5 180.000(6) . .
F6 P6 F5 89.3(6) 2_556 .
F6 P6 F5 89.3(6) . .
F8 P6 F4 88.9(5) . 2_556
F6 P6 F4 90.6(6) 2_556 2_556
F6 P6 F4 89.4(6) . 2_556
F5 P6 F4 91.1(5) . 2_556
F8 P6 F4 88.9(5) . .
F6 P6 F4 89.4(6) 2_556 .
F6 P6 F4 90.6(6) . .
F5 P6 F4 91.1(5) . .
F4 P6 F4 177.7(9) 2_556 .
P1 S1 Ag2 108.66(9) . .
P1 S1 Ag1 106.32(9) . .
Ag2 S1 Ag1 77.61(5) . .
P1 S2 Ag4 103.41(9) . .
P1 S2 Ag5 111.38(9) . 4_545
Ag4 S2 Ag5 82.80(6) . 4_545
P2 S3 Ag2 99.89(9) . .
P2 S3 Ag5 106.18(9) . 4_545
Ag2 S3 Ag5 96.09(7) . 4_545
P2 S4 Ag4 106.17(10) . .
P2 S4 Ag3 102.96(10) . .
Ag4 S4 Ag3 81.60(6) . .
P3 S5 Ag3 102.50(9) . .
P3 S5 Ag2 105.45(9) . .
Ag3 S5 Ag2 79.61(5) . .
P3 S6 Ag1 96.25(8) . .
P3 S6 Ag5 103.46(9) . .
Ag1 S6 Ag5 105.52(7) . .
P4 S7 Ag3 108.74(9) . .
P4 S7 Ag5 100.66(9) . .
Ag3 S7 Ag5 71.98(5) . .
P4 S8 Ag1 96.88(8) . .
P4 S8 Ag4 116.95(10) . .
Ag1 S8 Ag4 75.71(5) . .

loop_
_geom_bond_atom_site_label_1
_geom_bond_atom_site_label_2
_geom_bond_distance
_geom_bond_site_symmetry_2
Ag1 S8 2.4927(19) .
Ag1 S6 2.5017(19) .
Ag1 S1 2.5207(18) .
Ag1 Ag4 3.1146(9) .
Ag1 Ag2 3.1348(8) .
Ag1 Ag3 3.2015(9) .
Ag2 S1 2.481(2) .
Ag2 S3 2.486(2) .
Ag2 S5 2.5588(18) .
Ag2 Ag4 3.1013(8) .
Ag2 Ag3 3.2523(8) .
Ag3 S5 2.5212(18) .
Ag3 S7 2.5726(18) .
Ag3 S4 2.591(2) .
Ag3 Ag5 3.0694(9) .
Ag3 Ag4 3.2906(10) .
Ag4 S4 2.442(2) .
Ag4 S2 2.516(2) .
Ag4 S8 2.581(2) .
Ag5 S3 2.5436(19) 4
Ag5 S6 2.582(2) .
Ag5 S2 2.637(2) 4
Ag5 S7 2.6493(19) .
C1 C2 1.449(15) .
C1 O1 1.490(10) .
C1 C3 1.504(15) .
C4 O2 1.434(9) .
C4 C6 1.534(10) .
C4 C5 1.549(10) .
C7 O3 1.414(10) .
C7 C8 1.526(10) .
C7 C9 1.537(10) .
C10 O4 1.431(10) .
C10 C11 1.538(10) .
C10 C12 1.542(10) .
C4' O2' 1.420(10) .
C4' C6' 1.533(10) .
C4' C5' 1.535(10) .
C7' O3' 1.29(2) .
C7' C9' 1.535(10) .
C7' C8' 1.536(10) .
C10' O4' 1.411(9) .
C10' C11' 1.520(10) .
C10' C12' 1.533(10) .
C13 O5 1.425(10) .
C13 C14 1.433(13) .
C13 C15 1.512(16) .
C16 C18 1.475(13) .
C16 C17 1.488(12) .
C16 O6 1.499(8) .
C19 O7 1.444(9) .
C19 C21 1.460(14) .
C19 C20 1.470(14) .
C22 O8 1.458(9) .
C22 C24 1.462(13) .
C22 C23 1.512(13) .
F1 P5 1.546(7) .
F2 P5 1.565(9) .
F3 P5 1.499(8) .
F4 P6 1.538(8) .
F5 P6 1.536(14) .
F6 P6 1.514(12) .
F8 P6 1.507(15) .
O1 P1 1.553(5) .
O2 P1 1.615(14) .
O3 P2 1.495(13) .
O4 P2 1.683(15) .
O2' P1 1.554(18) .
O3' P2 1.649(15) .
O4' P2 1.487(12) .
O5 P3 1.587(6) .
O6 P3 1.554(5) .
O7 P4 1.574(4) .
O8 P4 1.553(5) .
P1 S2 2.000(3) .
P1 S1 2.009(2) .
P2 S3 1.993(3) .
P2 S4 2.010(3) .
P3 S6 1.996(3) .
P3 S5 2.017(2) .
P4 S7 1.988(3) .
P4 S8 2.024(2) .
P5 F3 1.499(8) 2
P5 F1 1.546(7) 2
P5 F2 1.565(9) 2
P6 F6 1.514(12) 2_556
P6 F4 1.538(8) 2_556
S2 Ag5 2.637(2) 4_545
S3 Ag5 2.5437(19) 4_545
